data_7231937
loop_
_publ_author_name
'Kia, Reza'
'Mahmoudi, Soheil'
'Raithby, Paul R.'

_publ_section_title
;
 New rhenium-tricarbonyl complexes bearing halogen-substituted bidentate
 ligands: structural, computational and Hirshfeld surfaces studies
;
_journal_issue 1
_journal_name_full CrystEngComm
_journal_page_first 77
_journal_paper_doi 10.1039/C8CE01860J
_journal_volume 21
_journal_year 2019
_chemical_formula_moiety 'C19 H12 Br Cl4 N2 O3 Re'
_chemical_formula_sum 'C19 H12 Br Cl4 N2 O3 Re'
_chemical_formula_weight 724.22
_space_group_crystal_system triclinic
_space_group_IT_number 2
_space_group_name_Hall '-P 1'
_space_group_name_H-M_alt 'P -1'
_symmetry_space_group_name_Hall '-P 1'
_symmetry_space_group_name_H-M 'P -1'
_atom_sites_solution_hydrogens geom
_audit_creation_method SHELXL-2018/3
_audit_update_record
;
2018-10-04 deposited with the CCDC.
2018-11-01 downloaded from the CCDC.
;
_cell_angle_alpha 86.971(4)
_cell_angle_beta 82.270(4)
_cell_angle_gamma 71.257(4)
_cell_formula_units_Z 2
_cell_length_a 7.1653(3)
_cell_length_b 10.1441(5)
_cell_length_c 16.1968(10)
_cell_measurement_reflns_used 3467
_cell_measurement_temperature 150(2)
_cell_measurement_theta_max 28.94
_cell_measurement_theta_min 3.46
_cell_volume 1104.65(10)
_computing_cell_refinement 'CrysAlisPro 1.171.38.43'
_computing_data_collection 'CrysAlisPro 1.171.38.43'
_computing_data_reduction 'CrysAlisPro 1.171.38.43'
_computing_molecular_graphics SHELXTL
_computing_publication_material SHELXTL
_computing_structure_refinement 'SHELXL-2018/3 (Sheldrick, 2015)'
_computing_structure_solution OLEX2
_diffrn_ambient_temperature 150(2)
_diffrn_detector_area_resol_mean 8.1150
_diffrn_measured_fraction_theta_full 0.997
_diffrn_measured_fraction_theta_max 0.837
_diffrn_measurement_device_type 'SuperNova, Dual, Cu at zero, EosS2'
_diffrn_measurement_method '\w scans'
_diffrn_radiation_type MoK\a
_diffrn_radiation_wavelength 0.71073
_diffrn_reflns_av_R_equivalents 0.0394
_diffrn_reflns_av_unetI/netI 0.0648
_diffrn_reflns_Laue_measured_fraction_full 0.997
_diffrn_reflns_Laue_measured_fraction_max 0.837
_diffrn_reflns_limit_h_max 9
_diffrn_reflns_limit_h_min -8
_diffrn_reflns_limit_k_max 13
_diffrn_reflns_limit_k_min -12
_diffrn_reflns_limit_l_max 22
_diffrn_reflns_limit_l_min -21
_diffrn_reflns_number 9299
_diffrn_reflns_point_group_measured_fraction_full 0.997
_diffrn_reflns_point_group_measured_fraction_max 0.837
_diffrn_reflns_theta_full 25.242
_diffrn_reflns_theta_max 29.262
_diffrn_reflns_theta_min 3.424
_diffrn_source 'micro-focus sealed X-ray tube'
_exptl_absorpt_coefficient_mu 7.817
_exptl_absorpt_correction_T_max 1.00000
_exptl_absorpt_correction_T_min 0.38414
_exptl_absorpt_correction_type multi-scan
_exptl_absorpt_process_details
;
CrysAlisPro 1.171.38.43 (Rigaku Oxford Diffraction, 2015)
Empirical absorption correction using spherical harmonics,
 implemented in SCALE3 ABSPACK scaling algorithm.
;
_exptl_crystal_colour pale-yellow
_exptl_crystal_density_diffrn 2.177
_exptl_crystal_description plate
_exptl_crystal_F_000 684
_exptl_crystal_size_max 0.080
_exptl_crystal_size_mid 0.040
_exptl_crystal_size_min 0.020
_refine_diff_density_max 1.334
_refine_diff_density_min -1.758
_refine_diff_density_rms 0.185
_refine_ls_extinction_method none
_refine_ls_goodness_of_fit_ref 1.031
_refine_ls_hydrogen_treatment constr
_refine_ls_matrix_type full
_refine_ls_number_parameters 271
_refine_ls_number_reflns 5040
_refine_ls_number_restraints 0
_refine_ls_restrained_S_all 1.031
_refine_ls_R_factor_all 0.0410
_refine_ls_R_factor_gt 0.0353
_refine_ls_shift/su_max 0.001
_refine_ls_shift/su_mean 0.000
_refine_ls_structure_factor_coef Fsqd
_refine_ls_weighting_details 'w=1/[\s^2^(Fo^2^)+(0.0204P)^2^] where P=(Fo^2^+2Fc^2^)/3'
_refine_ls_weighting_scheme calc
_refine_ls_wR_factor_gt 0.0691
_refine_ls_wR_factor_ref 0.0722
_reflns_Friedel_coverage 0.000
_reflns_number_gt 4565
_reflns_number_total 5040
_reflns_threshold_expression 'I > 2\s(I)'
_cod_data_source_file c8ce01860j2.cif
_cod_data_source_block C5
_cod_depositor_comments 'Adding full bibliography for 7231936--7231944.cif.'
_cod_database_code 7231937
_shelx_shelxl_version_number 2018/3
_shelx_space_group_comment
;
The symmetry employed for this shelxl refinement is uniquely defined
by the following loop, which should always be used as a source of
symmetry information in preference to the above space-group names.
They are only intended as comments.
;
_shelx_estimated_absorpt_t_min 0.574
_shelx_estimated_absorpt_t_max 0.859

loop_
_space_group_symop_operation_xyz
'x, y, z'
'-x, -y, -z'

loop_
_atom_site_label
_atom_site_type_symbol
_atom_site_fract_x
_atom_site_fract_y
_atom_site_fract_z
_atom_site_U_iso_or_equiv
_atom_site_adp_type
_atom_site_occupancy
_atom_site_site_symmetry_order
_atom_site_calc_flag
_atom_site_refinement_flags_posn
_atom_site_refinement_flags_adp
C1 C 0.2095(7) 0.2341(5) 0.6509(3) 0.0203(11) Uani 1 1 d . .
C2 C 0.0884(7) 0.1731(5) 0.7046(3) 0.0214(11) Uani 1 1 d . .
H2 H 0.000125 0.137816 0.683251 0.026 Uiso 1 1 calc R U
C3 C 0.1009(8) 0.1658(5) 0.7894(3) 0.0246(12) Uani 1 1 d . .
C4 C 0.2254(8) 0.2210(6) 0.8232(3) 0.0273(13) Uani 1 1 d . .
H4 H 0.232738 0.215739 0.880249 0.033 Uiso 1 1 calc R U
C5 C 0.3396(8) 0.2848(6) 0.7700(3) 0.0241(12) Uani 1 1 d . .
C6 C 0.3341(7) 0.2926(5) 0.6845(3) 0.0206(11) Uani 1 1 d . .
H6 H 0.412033 0.336071 0.650124 0.025 Uiso 1 1 calc R U
C7 C 0.1820(7) 0.2444(5) 0.5615(3) 0.0196(11) Uani 1 1 d . .
H7 H 0.057788 0.244937 0.550386 0.024 Uiso 1 1 calc R U
C8 C 0.5131(6) 0.2345(5) 0.5026(3) 0.0160(10) Uani 1 1 d . .
H8A H 0.552346 0.188562 0.554504 0.019 Uiso 1 1 calc R U
H8B H 0.535652 0.324011 0.499740 0.019 Uiso 1 1 calc R U
C9 C 0.6314(7) 0.1453(5) 0.4287(3) 0.0175(11) Uani 1 1 d . .
H9A H 0.769502 0.141083 0.424834 0.021 Uiso 1 1 calc R U
H9B H 0.625395 0.051304 0.437089 0.021 Uiso 1 1 calc R U
C10 C 0.6811(7) 0.1870(5) 0.2845(3) 0.0180(11) Uani 1 1 d . .
H10 H 0.814388 0.155691 0.292644 0.022 Uiso 1 1 calc R U
C11 C 0.6345(7) 0.2134(5) 0.1980(3) 0.0190(11) Uani 1 1 d . .
C12 C 0.5011(7) 0.1593(5) 0.1694(3) 0.0214(11) Uani 1 1 d . .
H12 H 0.437436 0.107378 0.204678 0.026 Uiso 1 1 calc R U
C13 C 0.4643(7) 0.1838(5) 0.0877(3) 0.0203(11) Uani 1 1 d . .
C14 C 0.5613(8) 0.2587(6) 0.0329(3) 0.0262(13) Uani 1 1 d . .
H14 H 0.535446 0.274230 -0.022138 0.031 Uiso 1 1 calc R U
C15 C 0.6956(7) 0.3087(6) 0.0624(3) 0.0230(12) Uani 1 1 d . .
C16 C 0.7392(7) 0.2867(5) 0.1439(3) 0.0207(11) Uani 1 1 d . .
H16 H 0.833994 0.318946 0.162270 0.025 Uiso 1 1 calc R U
C17 C -0.0506(7) 0.3881(5) 0.4042(3) 0.0201(11) Uani 1 1 d . .
C18 C 0.1656(7) 0.3683(5) 0.2601(3) 0.0189(11) Uani 1 1 d . .
C19 C 0.2654(7) 0.4878(5) 0.3800(3) 0.0152(10) Uani 1 1 d . .
Br1 Br 0.20198(7) 0.05814(5) 0.36363(3) 0.02116(12) Uani 1 1 d . .
Cl1 Cl -0.0424(2) 0.08495(16) 0.85408(9) 0.0376(4) Uani 1 1 d . .
Cl2 Cl 0.4935(2) 0.36053(17) 0.81066(9) 0.0388(4) Uani 1 1 d . .
Cl3 Cl 0.2885(2) 0.12338(18) 0.05221(9) 0.0373(4) Uani 1 1 d . .
Cl4 Cl 0.8140(2) 0.40518(16) -0.00416(9) 0.0380(4) Uani 1 1 d . .
N1 N 0.3025(5) 0.2528(4) 0.4976(2) 0.0140(8) Uani 1 1 d . .
N2 N 0.5513(5) 0.2038(4) 0.3498(3) 0.0154(9) Uani 1 1 d . .
O1 O -0.2187(5) 0.4345(4) 0.4238(2) 0.0249(8) Uani 1 1 d . .
O2 O 0.1147(5) 0.4138(4) 0.1975(2) 0.0312(10) Uani 1 1 d . .
O3 O 0.2844(5) 0.5910(4) 0.3850(2) 0.0252(9) Uani 1 1 d . .
Re1 Re 0.22820(3) 0.30881(2) 0.37121(2) 0.01325(7) Uani 1 1 d . .

loop_
_atom_site_aniso_label
_atom_site_aniso_U_11
_atom_site_aniso_U_22
_atom_site_aniso_U_33
_atom_site_aniso_U_23
_atom_site_aniso_U_13
_atom_site_aniso_U_12
C1 0.019(3) 0.022(3) 0.019(3) -0.001(2) -0.003(2) -0.007(2)
C2 0.020(3) 0.019(3) 0.024(3) -0.001(2) 0.000(2) -0.005(2)
C3 0.030(3) 0.020(3) 0.019(3) 0.005(2) 0.005(2) -0.006(2)
C4 0.034(3) 0.028(3) 0.017(3) 0.002(2) -0.004(2) -0.006(2)
C5 0.029(3) 0.026(3) 0.018(3) -0.005(2) -0.003(2) -0.008(2)
C6 0.026(3) 0.025(3) 0.013(3) 0.000(2) -0.002(2) -0.011(2)
C7 0.019(3) 0.018(3) 0.023(3) -0.002(2) -0.003(2) -0.008(2)
C8 0.014(2) 0.026(3) 0.010(2) 0.000(2) -0.0034(19) -0.010(2)
C9 0.015(2) 0.022(3) 0.013(2) -0.002(2) -0.0014(19) -0.001(2)
C10 0.012(2) 0.019(3) 0.021(3) 0.001(2) -0.002(2) -0.002(2)
C11 0.015(2) 0.023(3) 0.017(3) -0.004(2) -0.001(2) -0.001(2)
C12 0.019(3) 0.024(3) 0.021(3) -0.004(2) 0.003(2) -0.009(2)
C13 0.020(3) 0.024(3) 0.017(3) -0.003(2) -0.001(2) -0.008(2)
C14 0.028(3) 0.031(3) 0.016(3) 0.001(2) 0.000(2) -0.006(2)
C15 0.021(3) 0.028(3) 0.018(3) 0.001(2) 0.004(2) -0.006(2)
C16 0.017(2) 0.025(3) 0.020(3) -0.004(2) 0.006(2) -0.009(2)
C17 0.022(3) 0.016(2) 0.025(3) 0.001(2) -0.006(2) -0.009(2)
C18 0.019(3) 0.022(3) 0.015(3) 0.000(2) -0.001(2) -0.006(2)
C19 0.010(2) 0.026(3) 0.004(2) 0.006(2) -0.0009(17) -0.001(2)
Br1 0.0200(3) 0.0199(3) 0.0262(3) -0.0010(2) -0.0055(2) -0.0088(2)
Cl1 0.0430(9) 0.0386(8) 0.0289(8) 0.0074(7) 0.0101(7) -0.0166(7)
Cl2 0.0526(9) 0.0521(10) 0.0221(7) -0.0014(7) -0.0127(7) -0.0277(8)
Cl3 0.0392(8) 0.0608(10) 0.0234(7) -0.0016(7) -0.0084(6) -0.0298(8)
Cl4 0.0449(9) 0.0429(9) 0.0288(8) 0.0094(7) 0.0043(7) -0.0227(7)
N1 0.0105(19) 0.017(2) 0.014(2) -0.0023(17) -0.0021(16) -0.0038(16)
N2 0.0085(19) 0.016(2) 0.021(2) -0.0002(18) -0.0025(16) -0.0026(16)
O1 0.0149(18) 0.028(2) 0.029(2) 0.0049(17) 0.0011(16) -0.0047(16)
O2 0.030(2) 0.042(2) 0.019(2) 0.0065(19) -0.0113(17) -0.0057(18)
O3 0.023(2) 0.033(2) 0.022(2) -0.0029(18) -0.0005(16) -0.0119(17)
Re1 0.01181(10) 0.01682(11) 0.01186(11) -0.00054(8) -0.00195(7) -0.00531(7)

loop_
_atom_type_symbol
_atom_type_description
_atom_type_scat_dispersion_real
_atom_type_scat_dispersion_imag
_atom_type_scat_source
C C 0.0033 0.0016 'International Tables Vol C Tables 4.2.6.8 and 6.1.1.4'
H H 0.0000 0.0000 'International Tables Vol C Tables 4.2.6.8 and 6.1.1.4'
Br Br -0.2901 2.4595 'International Tables Vol C Tables 4.2.6.8 and 6.1.1.4'
Cl Cl 0.1484 0.1585 'International Tables Vol C Tables 4.2.6.8 and 6.1.1.4'
N N 0.0061 0.0033 'International Tables Vol C Tables 4.2.6.8 and 6.1.1.4'
O O 0.0106 0.0060 'International Tables Vol C Tables 4.2.6.8 and 6.1.1.4'
Re Re -1.0185 7.2310 'International Tables Vol C Tables 4.2.6.8 and 6.1.1.4'

loop_
_geom_angle_atom_site_label_1
_geom_angle_atom_site_label_2
_geom_angle_atom_site_label_3
_geom_angle
C6 C1 C2 119.3(5)
C6 C1 C7 123.4(5)
C2 C1 C7 117.0(5)
C3 C2 C1 119.7(5)
C3 C2 H2 120.1
C1 C2 H2 120.1
C4 C3 C2 121.5(5)
C4 C3 Cl1 119.3(4)
C2 C3 Cl1 119.2(4)
C3 C4 C5 118.2(5)
C3 C4 H4 120.9
C5 C4 H4 120.9
C4 C5 C6 122.2(5)
C4 C5 Cl2 119.6(4)
C6 C5 Cl2 118.1(4)
C5 C6 C1 118.9(5)
C5 C6 H6 120.6
C1 C6 H6 120.6
N1 C7 C1 129.8(5)
N1 C7 H7 115.1
C1 C7 H7 115.1
N1 C8 C9 106.5(4)
N1 C8 H8A 110.4
C9 C8 H8A 110.4
N1 C8 H8B 110.4
C9 C8 H8B 110.4
H8A C8 H8B 108.6
N2 C9 C8 110.8(4)
N2 C9 H9A 109.5
C8 C9 H9A 109.5
N2 C9 H9B 109.5
C8 C9 H9B 109.5
H9A C9 H9B 108.1
N2 C10 C11 125.1(4)
N2 C10 H10 117.5
C11 C10 H10 117.5
C12 C11 C16 121.0(5)
C12 C11 C10 120.4(5)
C16 C11 C10 118.5(5)
C13 C12 C11 118.8(5)
C13 C12 H12 120.6
C11 C12 H12 120.6
C12 C13 C14 121.8(5)
C12 C13 Cl3 119.3(4)
C14 C13 Cl3 118.9(4)
C15 C14 C13 118.2(5)
C15 C14 H14 120.9
C13 C14 H14 120.9
C14 C15 C16 122.5(5)
C14 C15 Cl4 118.9(4)
C16 C15 Cl4 118.6(4)
C15 C16 C11 117.7(5)
C15 C16 H16 121.2
C11 C16 H16 121.2
O1 C17 Re1 179.3(5)
O2 C18 Re1 173.7(4)
O3 C19 Re1 179.2(4)
C7 N1 C8 122.3(4)
C7 N1 Re1 126.3(3)
C8 N1 Re1 111.2(3)
C10 N2 C9 115.5(4)
C10 N2 Re1 133.2(3)
C9 N2 Re1 111.3(3)
C17 Re1 C18 85.2(2)
C17 Re1 C19 90.8(2)
C18 Re1 C19 85.9(2)
C17 Re1 N1 95.04(18)
C18 Re1 N1 176.69(18)
C19 Re1 N1 90.83(17)
C17 Re1 N2 172.32(19)
C18 Re1 N2 102.25(18)
C19 Re1 N2 91.57(16)
N1 Re1 N2 77.64(14)
C17 Re1 Br1 92.40(15)
C18 Re1 Br1 96.92(15)
C19 Re1 Br1 175.89(13)
N1 Re1 Br1 86.37(10)
N2 Re1 Br1 84.90(11)

loop_
_geom_bond_atom_site_label_1
_geom_bond_atom_site_label_2
_geom_bond_distance
C1 C6 1.396(7)
C1 C2 1.406(7)
C1 C7 1.481(7)
C2 C3 1.384(7)
C2 H2 0.9300
C3 C4 1.377(7)
C3 Cl1 1.728(6)
C4 C5 1.386(8)
C4 H4 0.9300
C5 C6 1.388(7)
C5 Cl2 1.742(5)
C6 H6 0.9300
C7 N1 1.273(6)
C7 H7 0.9300
C8 N1 1.473(6)
C8 C9 1.522(6)
C8 H8A 0.9700
C8 H8B 0.9700
C9 N2 1.488(6)
C9 H9A 0.9700
C9 H9B 0.9700
C10 N2 1.290(6)
C10 C11 1.474(7)
C10 H10 0.9300
C11 C12 1.383(7)
C11 C16 1.412(7)
C12 C13 1.378(7)
C12 H12 0.9300
C13 C14 1.397(7)
C13 Cl3 1.738(5)
C14 C15 1.369(7)
C14 H14 0.9300
C15 C16 1.387(7)
C15 Cl4 1.737(6)
C16 H16 0.9300
C17 O1 1.150(6)
C17 Re1 1.910(5)
C18 O2 1.146(6)
C18 Re1 1.932(5)
C19 O3 1.107(6)
C19 Re1 1.933(6)
Br1 Re1 2.6196(6)
N1 Re1 2.185(4)
N2 Re1 2.203(4)

loop_
_geom_torsion_atom_site_label_1
_geom_torsion_atom_site_label_2
_geom_torsion_atom_site_label_3
_geom_torsion_atom_site_label_4
_geom_torsion
C6 C1 C2 C3 -3.1(7)
C7 C1 C2 C3 -177.2(4)
C1 C2 C3 C4 2.1(8)
C1 C2 C3 Cl1 -177.6(4)
C2 C3 C4 C5 -0.1(8)
Cl1 C3 C4 C5 179.7(4)
C3 C4 C5 C6 -0.9(8)
C3 C4 C5 Cl2 178.1(4)
C4 C5 C6 C1 -0.1(8)
Cl2 C5 C6 C1 -179.1(4)
C2 C1 C6 C5 2.1(7)
C7 C1 C6 C5 175.8(5)
C6 C1 C7 N1 30.4(8)
C2 C1 C7 N1 -155.8(5)
N1 C8 C9 N2 51.3(5)
N2 C10 C11 C12 -49.2(7)
N2 C10 C11 C16 135.1(5)
C16 C11 C12 C13 -3.1(7)
C10 C11 C12 C13 -178.7(4)
C11 C12 C13 C14 1.5(7)
C11 C12 C13 Cl3 -177.1(3)
C12 C13 C14 C15 -0.2(8)
Cl3 C13 C14 C15 178.3(4)
C13 C14 C15 C16 0.6(8)
C13 C14 C15 Cl4 -178.7(4)
C14 C15 C16 C11 -2.1(8)
Cl4 C15 C16 C11 177.2(3)
C12 C11 C16 C15 3.4(7)
C10 C11 C16 C15 179.0(4)
C1 C7 N1 C8 8.4(8)
C1 C7 N1 Re1 -166.9(4)
C9 C8 N1 C7 137.6(5)
C9 C8 N1 Re1 -46.4(5)
C11 C10 N2 C9 168.7(5)
C11 C10 N2 Re1 -13.5(8)
C8 C9 N2 C10 146.5(4)
C8 C9 N2 Re1 -31.8(5)
